data_7120155
loop_
_publ_author_name
'Liu, Sijie'
'sun, zhihua'
'Ji, Chengmin'
'li, lina'
'Zhao, Sangen'
'Luo, Junhua'

_publ_section_title
;
 Exceptional bi-step switching of quadratic nonlinear optical properties
 in a one-dimensional channel compound
;
_journal_name_full 'Chem. Commun.'
_journal_paper_doi 10.1039/C7CC02625K
_journal_year 2017
_chemical_formula_sum 'C4 H18 N2 O5 S'
_chemical_formula_weight 206.26
_chemical_name_systematic
; 
 ? 
;
_space_group_IT_number 19
_symmetry_cell_setting orthorhombic
_symmetry_space_group_name_Hall 'P 2ac 2ab'
_symmetry_space_group_name_H-M 'P 21 21 21'
_atom_sites_solution_hydrogens geom
_atom_sites_solution_primary direct
_atom_sites_solution_secondary difmap
_audit_creation_method SHELXL-97
_audit_update_record
;
2017-03-22 deposited with the CCDC.
2017-05-19 downloaded from the CCDC.
;
_cell_angle_alpha 90.00
_cell_angle_beta 90.00
_cell_angle_gamma 90.00
_cell_formula_units_Z 4
_cell_length_a 10.4627(4)
_cell_length_b 6.3804(2)
_cell_length_c 14.6616(5)
_cell_measurement_reflns_used 1804
_cell_measurement_temperature 120(2)
_cell_measurement_theta_max 26.37
_cell_measurement_theta_min 3.39
_cell_volume 978.75(6)
_computing_structure_refinement 'SHELXL-97 (Sheldrick, 1997)'
_computing_structure_solution 'SHELXS-97 (Sheldrick, 1990)'
_diffrn_ambient_temperature 120(2)
_diffrn_measured_fraction_theta_full 0.970
_diffrn_measured_fraction_theta_max 0.971
_diffrn_measurement_device_type 'SuperNova, Dual, Cu at zero, Atlas'
_diffrn_radiation_monochromator graphite
_diffrn_radiation_source 'fine-focus sealed tube'
_diffrn_radiation_type CuK\a
_diffrn_radiation_wavelength 1.54184
_diffrn_reflns_av_R_equivalents 0.0331
_diffrn_reflns_av_sigmaI/netI 0.0490
_diffrn_reflns_limit_h_max 13
_diffrn_reflns_limit_h_min -7
_diffrn_reflns_limit_k_max 7
_diffrn_reflns_limit_k_min -8
_diffrn_reflns_limit_l_max 17
_diffrn_reflns_limit_l_min -18
_diffrn_reflns_number 3774
_diffrn_reflns_theta_full 88.64
_diffrn_reflns_theta_max 88.64
_diffrn_reflns_theta_min 7.38
_exptl_absorpt_coefficient_mu 2.946
_exptl_crystal_colour colourless
_exptl_crystal_density_diffrn 1.400
_exptl_crystal_density_method 'not measured'
_exptl_crystal_description block
_exptl_crystal_F_000 448
_refine_diff_density_max 0.293
_refine_diff_density_min -0.388
_refine_diff_density_rms 0.069
_refine_ls_abs_structure_details 'Flack H D (1983), Acta Cryst. A39, 876-881'
_refine_ls_abs_structure_Flack 0.00
_refine_ls_extinction_coef 0.0053(5)
_refine_ls_extinction_expression Fc^*^=kFc[1+0.001xFc^2^\l^3^/sin(2\q)]^-1/4^
_refine_ls_extinction_method SHELXL
_refine_ls_goodness_of_fit_ref 1.079
_refine_ls_hydrogen_treatment mixed
_refine_ls_matrix_type full
_refine_ls_number_parameters 182
_refine_ls_number_reflns 1949
_refine_ls_number_restraints 0
_refine_ls_restrained_S_all 1.079
_refine_ls_R_factor_all 0.0371
_refine_ls_R_factor_gt 0.0331
_refine_ls_shift/su_max 0.000
_refine_ls_shift/su_mean 0.000
_refine_ls_structure_factor_coef Fsqd
_refine_ls_weighting_details 'calc w=1/[\s^2^(Fo^2^)+(0.0368P)^2^+0.0000P] where P=(Fo^2^+2Fc^2^)/3'
_refine_ls_weighting_scheme calc
_refine_ls_wR_factor_gt 0.0750
_refine_ls_wR_factor_ref 0.0793
_reflns_number_gt 1810
_reflns_number_total 1949
_reflns_threshold_expression >2sigma(I)
_cod_data_source_file c7cc02625k2.cif
_cod_data_source_block LTP
_cod_original_sg_symbol_H-M P212121
_cod_database_code 7120155

loop_
_symmetry_equiv_pos_as_xyz
'x, y, z'
'-x+1/2, -y, z+1/2'
'x+1/2, -y+1/2, -z'
'-x, y+1/2, -z+1/2'

loop_
_atom_site_label
_atom_site_type_symbol
_atom_site_fract_x
_atom_site_fract_y
_atom_site_fract_z
_atom_site_U_iso_or_equiv
_atom_site_adp_type
_atom_site_occupancy
_atom_site_symmetry_multiplicity
_atom_site_calc_flag
S1 S 0.20296(5) 0.22956(8) 0.34008(3) 0.01256(15) Uani 1 1 d
N1 N 0.64368(15) 0.2352(3) 0.36135(11) 0.0123(4) Uani 1 1 d
O2 O 0.65982(16) 0.2357(3) 0.02577(12) 0.0245(4) Uani 1 1 d
C3 C 0.5958(2) 0.2320(4) 0.26525(13) 0.0159(5) Uani 1 1 d
O4 O 0.19627(15) 0.0074(2) 0.36892(10) 0.0192(4) Uani 1 1 d
C5 C 0.7868(2) 0.2225(4) 0.36020(16) 0.0191(5) Uani 1 1 d
O6 O 0.25093(17) 0.2400(3) 0.24643(9) 0.0288(4) Uani 1 1 d
O7 O 0.07274(16) 0.3183(3) 0.34322(14) 0.0304(4) Uani 1 1 d
O9 O 0.28769(17) 0.3439(2) 0.40192(10) 0.0228(4) Uani 1 1 d
C10 C 0.5891(3) 0.0530(4) 0.41172(18) 0.0192(5) Uani 1 1 d
C11 C 0.6032(3) 0.4338(4) 0.40683(18) 0.0171(5) Uani 1 1 d
N8 N 1.0116(2) 0.2302(4) 0.13426(14) 0.0178(4) Uani 1 1 d
H1 H 0.693(3) 0.339(5) 0.054(2) 0.034(9) Uiso 1 1 d
H2 H 0.806(3) 0.099(4) 0.3270(16) 0.018(6) Uiso 1 1 d
H3 H 0.637(2) 0.546(4) 0.3746(16) 0.011(6) Uiso 1 1 d
H4 H 0.679(3) 0.133(5) 0.048(2) 0.030(9) Uiso 1 1 d
H5 H 0.519(3) 0.438(4) 0.4058(18) 0.021(7) Uiso 1 1 d
H6 H 0.615(3) 0.060(4) 0.472(2) 0.020(6) Uiso 1 1 d
H7 H 0.629(2) 0.350(4) 0.2362(15) 0.012(6) Uiso 1 1 d
H8 H 0.506(3) 0.233(4) 0.2670(16) 0.021(6) Uiso 1 1 d
H9 H 0.623(2) 0.095(4) 0.2372(16) 0.017(6) Uiso 1 1 d
H10 H 0.822(3) 0.338(4) 0.3281(16) 0.019(7) Uiso 1 1 d
H11 H 0.812(3) 0.228(4) 0.4175(17) 0.024(7) Uiso 1 1 d
H12 H 0.493(3) 0.067(4) 0.4114(18) 0.028(7) Uiso 1 1 d
H13 H 0.984(3) 0.122(5) 0.1412(19) 0.023(8) Uiso 1 1 d
H14 H 1.055(3) 0.246(4) 0.081(2) 0.026(7) Uiso 1 1 d
H15 H 0.633(2) 0.430(4) 0.4664(18) 0.012(6) Uiso 1 1 d
H16 H 1.061(3) 0.259(4) 0.182(2) 0.031(7) Uiso 1 1 d
H17 H 0.616(3) -0.077(5) 0.3829(19) 0.029(8) Uiso 1 1 d
H20 H 0.950(3) 0.317(4) 0.1322(18) 0.022(7) Uiso 1 1 d

loop_
_atom_site_aniso_label
_atom_site_aniso_U_11
_atom_site_aniso_U_22
_atom_site_aniso_U_33
_atom_site_aniso_U_23
_atom_site_aniso_U_13
_atom_site_aniso_U_12
S1 0.0115(2) 0.0129(2) 0.0134(2) 0.0000(2) -0.00059(18) 0.0002(2)
N1 0.0093(8) 0.0136(9) 0.0140(8) 0.0001(8) -0.0002(6) -0.0009(7)
O2 0.0260(9) 0.0173(9) 0.0302(9) 0.0036(9) -0.0090(7) 0.0002(8)
C3 0.0158(11) 0.0192(12) 0.0126(9) 0.0016(11) 0.0005(8) -0.0034(11)
O4 0.0221(8) 0.0136(7) 0.0219(8) 0.0021(6) 0.0010(7) -0.0007(7)
C5 0.0082(10) 0.0242(12) 0.0247(11) 0.0002(11) -0.0001(9) 0.0014(10)
O6 0.0488(11) 0.0228(8) 0.0147(7) -0.0013(7) 0.0091(7) -0.0056(9)
O7 0.0110(9) 0.0203(8) 0.0599(12) -0.0025(9) -0.0043(8) 0.0037(6)
O9 0.0225(9) 0.0214(8) 0.0244(8) -0.0049(7) -0.0087(8) -0.0050(7)
C10 0.0220(14) 0.0167(12) 0.0187(12) 0.0054(11) -0.0020(11) -0.0042(10)
C11 0.0188(13) 0.0145(12) 0.0181(12) -0.0007(10) -0.0019(11) 0.0023(10)
N8 0.0191(10) 0.0136(10) 0.0208(10) 0.0019(10) -0.0062(9) -0.0017(9)

loop_
_atom_type_symbol
_atom_type_description
_atom_type_scat_dispersion_real
_atom_type_scat_dispersion_imag
_atom_type_scat_source
C C 0.0181 0.0091 'International Tables Vol C Tables 4.2.6.8 and 6.1.1.4'
H H 0.0000 0.0000 'International Tables Vol C Tables 4.2.6.8 and 6.1.1.4'
N N 0.0311 0.0180 'International Tables Vol C Tables 4.2.6.8 and 6.1.1.4'
O O 0.0492 0.0322 'International Tables Vol C Tables 4.2.6.8 and 6.1.1.4'
S S 0.3331 0.5567 'International Tables Vol C Tables 4.2.6.8 and 6.1.1.4'

loop_
_geom_angle_atom_site_label_1
_geom_angle_atom_site_label_2
_geom_angle_atom_site_label_3
_geom_angle
O9 S1 O6 110.54(10)
O9 S1 O7 110.41(10)
O6 S1 O7 109.17(11)
O9 S1 O4 109.20(9)
O6 S1 O4 109.14(9)
O7 S1 O4 108.34(10)
C10 N1 C11 109.38(17)
C10 N1 C3 109.13(18)
C11 N1 C3 109.71(18)
C10 N1 C5 110.22(19)
C11 N1 C5 109.52(19)
C3 N1 C5 108.87(16)

loop_
_geom_bond_atom_site_label_1
_geom_bond_atom_site_label_2
_geom_bond_distance
S1 O9 1.4630(16)
S1 O6 1.4634(14)
S1 O7 1.4761(17)
S1 O4 1.4808(15)
N1 C10 1.491(3)
N1 C11 1.493(3)
N1 C3 1.496(3)
N1 C5 1.500(3)
